data_1504202
loop_
_publ_author_name
'Modjewski, Matthew'
'Lindeman, Sergey V.'
'Rathore, Rajendra'

_publ_section_title
;
 A versatile preparation of Gel\"ander-type p-terphenyls from a readily
 available diacetylenic precursor.
;
_journal_issue 20
_journal_name_full 'Organic letters'
_journal_page_first 4656
_journal_page_last 4659
_journal_paper_doi 10.1021/ol901938f
_journal_volume 11
_journal_year 2009
_chemical_formula_sum 'C30 H34'
_chemical_formula_weight 394.57
_chemical_name_systematic
; 
 ? 
;
_space_group_IT_number 2
_symmetry_cell_setting triclinic
_symmetry_space_group_name_Hall '-P 1'
_symmetry_space_group_name_H-M 'P -1'
_atom_sites_solution_hydrogens geom
_atom_sites_solution_primary direct
_atom_sites_solution_secondary difmap
_audit_creation_method SHELXL-97
_cell_angle_alpha 118.089(11)
_cell_angle_beta 91.405(14)
_cell_angle_gamma 92.655(12)
_cell_formula_units_Z 4
_cell_length_a 11.075(3)
_cell_length_b 14.841(3)
_cell_length_c 15.693(4)
_cell_measurement_reflns_used 6902
_cell_measurement_temperature 100(2)
_cell_measurement_theta_max 67
_cell_measurement_theta_min 3
_cell_volume 2270.0(10)
_computing_cell_refinement 'SAINT v7.56A (Bruker, 2008)'
_computing_data_collection 'APEX2-2008.5-0 (Bruker, 2008)'
_computing_data_reduction 'TWINABS-2008/2 (Bruker, 2008)'
_computing_molecular_graphics 'XP v5.1 (Bruker, 1998)'
_computing_publication_material 'XCIF-2008/2 (Bruker, 2008)'
_computing_structure_refinement 'SHELXL-2008/4(Bruker, 2008)'
_computing_structure_solution 'XS/SHELXTL-2008/1 (Bruker, 2008)'
_diffrn_ambient_temperature 100(2)
_diffrn_measured_fraction_theta_full 0.988
_diffrn_measured_fraction_theta_max 0.918
_diffrn_measurement_device_type 'Bruker APEX2 CCD detector'
_diffrn_measurement_method '\w scans'
_diffrn_radiation_monochromator graphite
_diffrn_radiation_source 'fine-focus sealed tube'
_diffrn_radiation_type CuK\a
_diffrn_radiation_wavelength 1.54178
_diffrn_reflns_av_R_equivalents 0.1460
_diffrn_reflns_av_sigmaI/netI 0.0473
_diffrn_reflns_limit_h_max 13
_diffrn_reflns_limit_h_min -13
_diffrn_reflns_limit_k_max 15
_diffrn_reflns_limit_k_min -17
_diffrn_reflns_limit_l_max 18
_diffrn_reflns_limit_l_min 0
_diffrn_reflns_number 27474
_diffrn_reflns_theta_full 69.87
_diffrn_reflns_theta_max 69.87
_diffrn_reflns_theta_min 3.20
_exptl_absorpt_coefficient_mu 0.479
_exptl_absorpt_correction_T_max 0.9536
_exptl_absorpt_correction_T_min 0.9273
_exptl_absorpt_correction_type multi-scan
_exptl_absorpt_process_details
;
 TWINABS. Program for empirical absorption correction of
 area-detector data for twinned crystals. 
 University of Goetingen. Germany.  Sheldrick, G. M. 2007
;
_exptl_crystal_colour colorless
_exptl_crystal_density_diffrn 1.155
_exptl_crystal_density_method 'not measured'
_exptl_crystal_description block
_exptl_crystal_F_000 856
_exptl_crystal_size_max 0.16
_exptl_crystal_size_mid 0.14
_exptl_crystal_size_min 0.10
_refine_diff_density_max 0.501
_refine_diff_density_min -0.420
_refine_diff_density_rms 0.111
_refine_ls_extinction_method none
_refine_ls_goodness_of_fit_ref 1.846
_refine_ls_hydrogen_treatment constr
_refine_ls_matrix_type full
_refine_ls_number_parameters 553
_refine_ls_number_reflns 7875
_refine_ls_number_restraints 0
_refine_ls_restrained_S_all 1.846
_refine_ls_R_factor_all 0.1270
_refine_ls_R_factor_gt 0.0993
_refine_ls_shift/su_max 0.001
_refine_ls_shift/su_mean 0.000
_refine_ls_structure_factor_coef Fsqd
_refine_ls_weighting_details 'calc w=1/[\s^2^(Fo^2^)+(0.1000P)^2^+0.0000P] where P=(Fo^2^+2Fc^2^)/3'
_refine_ls_weighting_scheme calc
_refine_ls_wR_factor_gt 0.2565
_refine_ls_wR_factor_ref 0.2693
_reflns_number_gt 5831
_reflns_number_total 7875
_reflns_threshold_expression >2sigma(I)
_cod_data_source_file ol901938f_si_002.cif
_cod_data_source_block raj14j4
_cod_original_cell_volume 2270.1(9)
_cod_database_code 1504202

loop_
_symmetry_equiv_pos_as_xyz
'x, y, z'
'-x, -y, -z'

loop_
_atom_site_label
_atom_site_type_symbol
_atom_site_fract_x
_atom_site_fract_y
_atom_site_fract_z
_atom_site_U_iso_or_equiv
_atom_site_adp_type
_atom_site_occupancy
_atom_site_symmetry_multiplicity
_atom_site_calc_flag
_atom_site_refinement_flags
C1 C 0.5257(3) 0.7649(2) 0.4208(2) 0.0216(7) Uani 1 1 d .
H1A H 0.5233 0.7740 0.3648 0.026 Uiso 1 1 calc R
C2 C 0.4176(3) 0.7579(2) 0.4619(2) 0.0198(7) Uani 1 1 d .
C3 C 0.4202(3) 0.7448(2) 0.5442(2) 0.0203(7) Uani 1 1 d .
C4 C 0.2976(3) 0.7590(2) 0.4150(2) 0.0240(7) Uani 1 1 d .
H4A H 0.3110 0.7840 0.3674 0.029 Uiso 1 1 calc R
H4B H 0.2462 0.8070 0.4650 0.029 Uiso 1 1 calc R
C5 C 0.2313(3) 0.6524(3) 0.3639(2) 0.0275(8) Uani 1 1 d .
H5A H 0.2770 0.6088 0.3070 0.033 Uiso 1 1 calc R
H5B H 0.1509 0.6591 0.3394 0.033 Uiso 1 1 calc R
C6 C 0.2122(3) 0.5952(3) 0.4246(2) 0.0263(7) Uani 1 1 d .
C7 C 0.0958(3) 0.5248(3) 0.3811(3) 0.0440(10) Uani 1 1 d .
H7A H 0.0266 0.5667 0.3902 0.066 Uiso 1 1 calc R
H7B H 0.0831 0.4829 0.4136 0.066 Uiso 1 1 calc R
H7C H 0.1038 0.4801 0.3119 0.066 Uiso 1 1 calc R
C8 C 0.3156(3) 0.5226(3) 0.4107(3) 0.0355(9) Uani 1 1 d .
H8A H 0.3009 0.4868 0.4487 0.053 Uiso 1 1 calc R
H8B H 0.3933 0.5629 0.4326 0.053 Uiso 1 1 calc R
H8C H 0.3175 0.4726 0.3422 0.053 Uiso 1 1 calc R
C11 C 0.6382(3) 0.7589(2) 0.4608(2) 0.0205(7) Uani 1 1 d .
C12 C 0.6406(3) 0.7466(2) 0.5437(2) 0.0207(7) Uani 1 1 d .
C13 C 0.5324(3) 0.7400(2) 0.5845(2) 0.0201(7) Uani 1 1 d .
H13A H 0.5348 0.7321 0.6412 0.024 Uiso 1 1 calc R
C14 C 0.7608(3) 0.7401(2) 0.5867(2) 0.0230(7) Uani 1 1 d .
H14A H 0.8066 0.6876 0.5353 0.028 Uiso 1 1 calc R
H14B H 0.7466 0.7178 0.6362 0.028 Uiso 1 1 calc R
C15 C 0.8375(3) 0.8422(3) 0.6334(2) 0.0266(7) Uani 1 1 d .
H15A H 0.9149 0.8313 0.6590 0.032 Uiso 1 1 calc R
H15B H 0.7947 0.8918 0.6893 0.032 Uiso 1 1 calc R
C16 C 0.8674(3) 0.8922(2) 0.5677(2) 0.0239(7) Uani 1 1 d .
C17 C 0.9952(3) 0.9457(3) 0.6031(2) 0.0324(8) Uani 1 1 d .
H17A H 1.0166 0.9834 0.5679 0.049 Uiso 1 1 calc R
H17B H 1.0540 0.8942 0.5913 0.049 Uiso 1 1 calc R
H17C H 0.9961 0.9934 0.6725 0.049 Uiso 1 1 calc R
C18 C 0.7796(3) 0.9771(3) 0.5850(3) 0.0299(8) Uani 1 1 d .
H18A H 0.6963 0.9469 0.5688 0.045 Uiso 1 1 calc R
H18B H 0.7999 1.0085 0.5441 0.045 Uiso 1 1 calc R
H18C H 0.7873 1.0293 0.6531 0.045 Uiso 1 1 calc R
C21 C 0.3054(3) 0.7351(2) 0.5886(2) 0.0205(7) Uani 1 1 d .
C22 C 0.2054(3) 0.6684(2) 0.5328(2) 0.0237(7) Uani 1 1 d .
C23 C 0.1027(3) 0.6676(3) 0.5818(3) 0.0278(8) Uani 1 1 d .
H23A H 0.0338 0.6244 0.5460 0.033 Uiso 1 1 calc R
C24 C 0.0973(3) 0.7277(3) 0.6813(3) 0.0277(8) Uani 1 1 d .
H24A H 0.0258 0.7237 0.7120 0.033 Uiso 1 1 calc R
C25 C 0.1951(3) 0.7935(2) 0.7366(2) 0.0255(7) Uani 1 1 d .
C26 C 0.2980(3) 0.7952(2) 0.6880(2) 0.0227(7) Uani 1 1 d .
H26A H 0.3661 0.8391 0.7243 0.027 Uiso 1 1 calc R
C27 C 0.1895(3) 0.8614(3) 0.8438(3) 0.0331(8) Uani 1 1 d .
H27A H 0.1204 0.8378 0.8677 0.050 Uiso 1 1 calc R
H27B H 0.1799 0.9320 0.8568 0.050 Uiso 1 1 calc R
H27C H 0.2644 0.8586 0.8767 0.050 Uiso 1 1 calc R
C31 C 0.7510(3) 0.7588(2) 0.4099(2) 0.0199(7) Uani 1 1 d .
C32 C 0.8604(3) 0.8165(2) 0.4591(2) 0.0217(7) Uani 1 1 d .
C33 C 0.9586(3) 0.8077(2) 0.4026(2) 0.0261(7) Uani 1 1 d .
H33A H 1.0329 0.8447 0.4334 0.031 Uiso 1 1 calc R
C34 C 0.9518(3) 0.7465(2) 0.3023(2) 0.0261(7) Uani 1 1 d .
H34A H 1.0209 0.7433 0.2664 0.031 Uiso 1 1 calc R
C35 C 0.8455(3) 0.6905(2) 0.2545(2) 0.0239(7) Uani 1 1 d .
C36 C 0.7468(3) 0.6980(2) 0.3099(2) 0.0220(7) Uani 1 1 d .
H36A H 0.6733 0.6600 0.2782 0.026 Uiso 1 1 calc R
C37 C 0.8365(3) 0.6236(3) 0.1467(2) 0.0301(8) Uani 1 1 d .
H37A H 0.9088 0.6371 0.1186 0.045 Uiso 1 1 calc R
H37B H 0.7644 0.6387 0.1194 0.045 Uiso 1 1 calc R
H37C H 0.8304 0.5515 0.1318 0.045 Uiso 1 1 calc R
C1A C -0.1008(2) 0.7977(2) 0.0397(2) 0.0185(7) Uani 1 1 d .
C2A C -0.1040(3) 0.7055(2) -0.0459(2) 0.0207(7) Uani 1 1 d .
C3A C 0.0042(3) 0.6596(2) -0.0798(2) 0.0207(7) Uani 1 1 d .
H3AA H 0.0016 0.5958 -0.1373 0.025 Uiso 1 1 calc R
C4A C -0.2232(3) 0.6584(2) -0.1010(2) 0.0222(7) Uani 1 1 d .
H4AA H -0.2829 0.6561 -0.0559 0.027 Uiso 1 1 calc R
H4AB H -0.2127 0.5871 -0.1507 0.027 Uiso 1 1 calc R
C5A C -0.2727(3) 0.7183(2) -0.1503(2) 0.0248(7) Uani 1 1 d .
H5AA H -0.3542 0.6874 -0.1797 0.030 Uiso 1 1 calc R
H5AB H -0.2201 0.7087 -0.2037 0.030 Uiso 1 1 calc R
C6A C -0.2828(3) 0.8355(2) -0.0852(2) 0.0247(7) Uani 1 1 d .
C7A C -0.3864(3) 0.8661(3) -0.1305(2) 0.0326(8) Uani 1 1 d .
H7AA H -0.4625 0.8309 -0.1282 0.049 Uiso 1 1 calc R
H7AB H -0.3704 0.8465 -0.1979 0.049 Uiso 1 1 calc R
H7AC H -0.3929 0.9403 -0.0943 0.049 Uiso 1 1 calc R
C8A C -0.1673(3) 0.8967(3) -0.0888(2) 0.0283(8) Uani 1 1 d .
H8AA H -0.1765 0.9701 -0.0491 0.042 Uiso 1 1 calc R
H8AB H -0.1556 0.8816 -0.1558 0.042 Uiso 1 1 calc R
H8AC H -0.0970 0.8770 -0.0638 0.042 Uiso 1 1 calc R
C11A C 0.1163(3) 0.7044(2) -0.0316(2) 0.0201(7) Uani 1 1 d .
C12A C 0.1192(3) 0.7975(2) 0.0540(2) 0.0195(7) Uani 1 1 d .
C13A C 0.0107(3) 0.8422(2) 0.0882(2) 0.0201(7) Uani 1 1 d .
H13B H 0.0127 0.9051 0.1465 0.024 Uiso 1 1 calc R
C14A C 0.2389(3) 0.8478(2) 0.1065(2) 0.0229(7) Uani 1 1 d .
H14C H 0.2269 0.9189 0.1561 0.028 Uiso 1 1 calc R
H14D H 0.2953 0.8511 0.0599 0.028 Uiso 1 1 calc R
C15A C 0.2959(3) 0.7905(2) 0.1555(2) 0.0241(7) Uani 1 1 d .
H15C H 0.2439 0.7962 0.2081 0.029 Uiso 1 1 calc R
H15D H 0.3753 0.8259 0.1859 0.029 Uiso 1 1 calc R
C16A C 0.3155(3) 0.6748(2) 0.0899(2) 0.0237(7) Uani 1 1 d .
C17A C 0.4286(3) 0.6527(3) 0.1330(3) 0.0354(9) Uani 1 1 d .
H17D H 0.4434 0.5799 0.0958 0.053 Uiso 1 1 calc R
H17E H 0.4164 0.6698 0.2004 0.053 Uiso 1 1 calc R
H17F H 0.4984 0.6941 0.1303 0.053 Uiso 1 1 calc R
C18A C 0.2088(3) 0.6074(2) 0.0964(2) 0.0278(7) Uani 1 1 d .
H18D H 0.2246 0.5350 0.0579 0.042 Uiso 1 1 calc R
H18E H 0.1338 0.6210 0.0713 0.042 Uiso 1 1 calc R
H18F H 0.2006 0.6234 0.1640 0.042 Uiso 1 1 calc R
C21A C -0.2157(3) 0.8480(2) 0.0786(2) 0.0195(7) Uani 1 1 d .
C22A C -0.3039(3) 0.8615(2) 0.0201(2) 0.0222(7) Uani 1 1 d .
C23A C -0.4090(3) 0.9068(2) 0.0651(2) 0.0237(7) Uani 1 1 d .
H23B H -0.4712 0.9158 0.0275 0.028 Uiso 1 1 calc R
C24A C -0.4255(3) 0.9388(2) 0.1619(3) 0.0258(7) Uani 1 1 d .
H24B H -0.4981 0.9694 0.1890 0.031 Uiso 1 1 calc R
C25A C -0.3383(3) 0.9273(2) 0.2203(2) 0.0244(7) Uani 1 1 d .
C26A C -0.2341(3) 0.8807(2) 0.1765(2) 0.0217(7) Uani 1 1 d .
H26B H -0.1734 0.8708 0.2146 0.026 Uiso 1 1 calc R
C27A C -0.3542(3) 0.9632(3) 0.3260(2) 0.0294(8) Uani 1 1 d .
H27D H -0.4399 0.9548 0.3365 0.044 Uiso 1 1 calc R
H27E H -0.3261 1.0355 0.3632 0.044 Uiso 1 1 calc R
H27F H -0.3068 0.9226 0.3473 0.044 Uiso 1 1 calc R
C31A C 0.2311(3) 0.6559(2) -0.0730(2) 0.0187(7) Uani 1 1 d .
C32A C 0.3274(3) 0.6479(2) -0.0165(2) 0.0224(7) Uani 1 1 d .
C33A C 0.4307(3) 0.6037(2) -0.0653(3) 0.0254(7) Uani 1 1 d .
H33B H 0.4975 0.5980 -0.0294 0.030 Uiso 1 1 calc R
C34A C 0.4391(3) 0.5683(2) -0.1632(3) 0.0281(8) Uani 1 1 d .
H34B H 0.5113 0.5391 -0.1927 0.034 Uiso 1 1 calc R
C35A C 0.3444(3) 0.5742(2) -0.2200(2) 0.0252(7) Uani 1 1 d .
C36A C 0.2415(3) 0.6193(2) -0.1721(2) 0.0231(7) Uani 1 1 d .
H36B H 0.1756 0.6254 -0.2086 0.028 Uiso 1 1 calc R
C37A C 0.3511(3) 0.5357(3) -0.3270(3) 0.0322(8) Uani 1 1 d .
H37D H 0.3535 0.4610 -0.3598 0.048 Uiso 1 1 calc R
H37E H 0.4244 0.5661 -0.3396 0.048 Uiso 1 1 calc R
H37F H 0.2798 0.5548 -0.3515 0.048 Uiso 1 1 calc R

loop_
_atom_site_aniso_label
_atom_site_aniso_U_11
_atom_site_aniso_U_22
_atom_site_aniso_U_33
_atom_site_aniso_U_23
_atom_site_aniso_U_13
_atom_site_aniso_U_12
C1 0.0304(17) 0.0207(16) 0.0115(17) 0.0058(14) 0.0049(13) 0.0012(12)
C2 0.0232(15) 0.0212(16) 0.0106(16) 0.0039(13) 0.0010(13) 0.0000(11)
C3 0.0230(15) 0.0190(15) 0.0133(17) 0.0027(14) 0.0044(13) 0.0012(11)
C4 0.0244(16) 0.0311(18) 0.0160(18) 0.0106(15) 0.0041(13) 0.0023(12)
C5 0.0271(16) 0.0340(19) 0.0151(18) 0.0069(16) -0.0017(14) -0.0024(13)
C6 0.0289(17) 0.0294(18) 0.0123(17) 0.0038(15) -0.0001(14) -0.0072(13)
C7 0.046(2) 0.050(3) 0.025(2) 0.012(2) -0.0069(17) -0.0247(18)
C8 0.052(2) 0.030(2) 0.019(2) 0.0076(17) 0.0045(16) 0.0011(15)
C11 0.0226(15) 0.0203(16) 0.0134(17) 0.0040(14) 0.0010(13) -0.0017(11)
C12 0.0239(15) 0.0174(15) 0.0144(17) 0.0023(14) 0.0006(13) 0.0002(11)
C13 0.0290(16) 0.0189(15) 0.0085(16) 0.0033(13) 0.0018(13) -0.0007(11)
C14 0.0267(16) 0.0257(17) 0.0138(17) 0.0066(14) 0.0043(13) 0.0038(12)
C15 0.0264(16) 0.0326(19) 0.0124(17) 0.0042(15) -0.0021(13) 0.0002(13)
C16 0.0250(16) 0.0230(17) 0.0141(18) 0.0012(14) 0.0000(13) -0.0016(12)
C17 0.0340(18) 0.037(2) 0.0150(19) 0.0040(16) -0.0037(15) -0.0101(14)
C18 0.0392(19) 0.0263(18) 0.0167(19) 0.0040(15) 0.0012(15) 0.0008(13)
C21 0.0246(16) 0.0215(16) 0.0119(17) 0.0050(14) 0.0028(13) 0.0014(12)
C22 0.0263(16) 0.0227(16) 0.0177(19) 0.0061(15) 0.0029(14) -0.0002(12)
C23 0.0256(16) 0.0317(19) 0.022(2) 0.0100(16) 0.0013(15) -0.0032(13)
C24 0.0229(16) 0.0322(19) 0.029(2) 0.0148(17) 0.0079(15) 0.0034(13)
C25 0.0326(17) 0.0249(17) 0.0175(19) 0.0083(15) 0.0087(14) 0.0051(13)
C26 0.0273(16) 0.0204(16) 0.0157(18) 0.0045(14) 0.0044(14) 0.0023(12)
C27 0.0394(19) 0.0305(19) 0.023(2) 0.0069(17) 0.0138(16) 0.0035(14)
C31 0.0219(15) 0.0207(16) 0.0124(17) 0.0039(14) 0.0028(13) 0.0021(11)
C32 0.0251(16) 0.0178(15) 0.0152(18) 0.0020(14) 0.0004(14) 0.0012(11)
C33 0.0228(16) 0.0285(18) 0.022(2) 0.0086(16) -0.0010(14) -0.0019(12)
C34 0.0247(16) 0.0308(18) 0.0191(19) 0.0080(16) 0.0079(14) 0.0048(13)
C35 0.0328(17) 0.0197(16) 0.0162(19) 0.0058(15) 0.0041(14) 0.0025(12)
C36 0.0247(16) 0.0207(16) 0.0143(18) 0.0033(14) 0.0021(13) -0.0007(12)
C37 0.0391(19) 0.0263(18) 0.0177(19) 0.0042(16) 0.0082(15) 0.0019(14)
C1A 0.0212(15) 0.0207(15) 0.0128(17) 0.0069(14) 0.0028(13) 0.0047(11)
C2A 0.0219(15) 0.0246(16) 0.0138(17) 0.0074(14) 0.0012(13) 0.0030(12)
C3A 0.0249(15) 0.0154(15) 0.0138(17) 0.0005(14) 0.0009(13) 0.0014(11)
C4A 0.0233(15) 0.0176(15) 0.0171(17) 0.0011(14) 0.0015(13) 0.0025(11)
C5A 0.0246(16) 0.0263(17) 0.0132(17) 0.0010(14) -0.0030(13) 0.0014(12)
C6A 0.0294(17) 0.0237(17) 0.0137(18) 0.0024(14) 0.0011(14) 0.0076(12)
C7A 0.0398(19) 0.035(2) 0.0146(19) 0.0045(16) -0.0006(15) 0.0118(15)
C8A 0.0380(18) 0.0293(18) 0.0166(19) 0.0097(16) 0.0067(15) 0.0048(13)
C11A 0.0220(15) 0.0242(16) 0.0126(17) 0.0071(14) 0.0038(13) 0.0038(12)
C12A 0.0208(15) 0.0214(16) 0.0123(17) 0.0048(14) -0.0004(12) 0.0005(11)
C13A 0.0242(15) 0.0191(15) 0.0131(17) 0.0043(14) 0.0027(13) 0.0028(11)
C14A 0.0224(15) 0.0186(16) 0.0183(18) 0.0008(14) 0.0015(13) 0.0022(11)
C15A 0.0243(16) 0.0249(17) 0.0146(17) 0.0026(14) -0.0021(13) 0.0004(12)
C16A 0.0260(16) 0.0243(17) 0.0159(18) 0.0050(15) 0.0023(13) 0.0062(12)
C17A 0.040(2) 0.040(2) 0.021(2) 0.0097(18) -0.0023(16) 0.0148(15)
C18A 0.0446(19) 0.0243(17) 0.0124(18) 0.0066(15) 0.0053(15) 0.0029(13)
C21A 0.0220(15) 0.0166(15) 0.0140(17) 0.0024(13) 0.0025(13) 0.0011(11)
C22A 0.0230(15) 0.0190(15) 0.0192(19) 0.0044(14) 0.0017(13) 0.0018(11)
C23A 0.0216(15) 0.0221(16) 0.0197(19) 0.0033(15) 0.0016(14) 0.0034(12)
C24A 0.0229(15) 0.0257(17) 0.025(2) 0.0079(16) 0.0075(14) 0.0042(12)
C25A 0.0252(16) 0.0216(16) 0.0196(19) 0.0043(15) 0.0049(14) -0.0014(12)
C26A 0.0267(16) 0.0180(15) 0.0157(18) 0.0040(14) 0.0022(14) 0.0020(12)
C27A 0.0375(18) 0.0290(18) 0.0183(19) 0.0078(16) 0.0073(15) 0.0041(14)
C31A 0.0236(15) 0.0148(14) 0.0129(17) 0.0022(13) 0.0047(13) 0.0019(11)
C32A 0.0234(15) 0.0218(16) 0.0187(19) 0.0067(15) 0.0028(13) 0.0029(12)
C33A 0.0239(15) 0.0240(17) 0.024(2) 0.0073(15) 0.0044(14) 0.0056(12)
C34A 0.0248(16) 0.0266(17) 0.033(2) 0.0130(17) 0.0114(15) 0.0074(12)
C35A 0.0334(17) 0.0216(16) 0.0178(19) 0.0064(15) 0.0108(14) 0.0048(12)
C36A 0.0290(16) 0.0196(16) 0.0175(19) 0.0057(14) 0.0046(14) 0.0057(12)
C37A 0.043(2) 0.0308(19) 0.020(2) 0.0075(16) 0.0132(16) 0.0116(14)

loop_
_atom_type_symbol
_atom_type_description
_atom_type_scat_dispersion_real
_atom_type_scat_dispersion_imag
_atom_type_scat_source
C C 0.0181 0.0091 'International Tables Vol C Tables 4.2.6.8 and 6.1.1.4'
H H 0.0000 0.0000 'International Tables Vol C Tables 4.2.6.8 and 6.1.1.4'

loop_
_geom_angle_atom_site_label_1
_geom_angle_atom_site_label_2
_geom_angle_atom_site_label_3
_geom_angle
C2 C1 C11 121.3(3)
C2 C1 H1A 119.3
C11 C1 H1A 119.3
C3 C2 C1 119.8(3)
C3 C2 C4 119.6(3)
C1 C2 C4 120.5(3)
C2 C3 C13 118.8(3)
C2 C3 C21 120.9(3)
C13 C3 C21 120.3(3)
C2 C4 C5 111.9(3)
C2 C4 H4A 109.2
C5 C4 H4A 109.2
C2 C4 H4B 109.2
C5 C4 H4B 109.2
H4A C4 H4B 107.9
C4 C5 C6 117.2(3)
C4 C5 H5A 108.0
C6 C5 H5A 108.0
C4 C5 H5B 108.0
C6 C5 H5B 108.0
H5A C5 H5B 107.2
C22 C6 C7 112.3(3)
C22 C6 C8 108.6(3)
C7 C6 C8 105.8(3)
C22 C6 C5 112.7(3)
C7 C6 C5 106.2(3)
C8 C6 C5 111.0(3)
C6 C7 H7A 109.5
C6 C7 H7B 109.5
H7A C7 H7B 109.5
C6 C7 H7C 109.5
H7A C7 H7C 109.5
H7B C7 H7C 109.5
C6 C8 H8A 109.5
C6 C8 H8B 109.5
H8A C8 H8B 109.5
C6 C8 H8C 109.5
H8A C8 H8C 109.5
H8B C8 H8C 109.5
C12 C11 C1 118.8(3)
C12 C11 C31 121.8(3)
C1 C11 C31 119.3(3)
C13 C12 C11 119.6(3)
C13 C12 C14 121.4(3)
C11 C12 C14 118.9(3)
C12 C13 C3 121.7(3)
C12 C13 H13A 119.2
C3 C13 H13A 119.2
C12 C14 C15 113.0(3)
C12 C14 H14A 109.0
C15 C14 H14A 109.0
C12 C14 H14B 109.0
C15 C14 H14B 109.0
H14A C14 H14B 107.8
C14 C15 C16 117.1(3)
C14 C15 H15A 108.0
C16 C15 H15A 108.0
C14 C15 H15B 108.0
C16 C15 H15B 108.0
H15A C15 H15B 107.3
C32 C16 C17 111.8(2)
C32 C16 C18 108.0(3)
C17 C16 C18 106.9(3)
C32 C16 C15 114.1(3)
C17 C16 C15 105.6(3)
C18 C16 C15 110.2(3)
C16 C17 H17A 109.5
C16 C17 H17B 109.5
H17A C17 H17B 109.5
C16 C17 H17C 109.5
H17A C17 H17C 109.5
H17B C17 H17C 109.5
C16 C18 H18A 109.5
C16 C18 H18B 109.5
H18A C18 H18B 109.5
C16 C18 H18C 109.5
H18A C18 H18C 109.5
H18B C18 H18C 109.5
C26 C21 C22 119.8(3)
C26 C21 C3 118.0(3)
C22 C21 C3 122.2(3)
C23 C22 C21 117.0(3)
C23 C22 C6 121.1(3)
C21 C22 C6 121.8(3)
C22 C23 C24 122.3(3)
C22 C23 H23A 118.8
C24 C23 H23A 118.8
C23 C24 C25 121.0(3)
C23 C24 H24A 119.5
C25 C24 H24A 119.5
C24 C25 C26 117.0(3)
C24 C25 C27 121.7(3)
C26 C25 C27 121.3(3)
C21 C26 C25 122.8(3)
C21 C26 H26A 118.6
C25 C26 H26A 118.6
C25 C27 H27A 109.5
C25 C27 H27B 109.5
H27A C27 H27B 109.5
C25 C27 H27C 109.5
H27A C27 H27C 109.5
H27B C27 H27C 109.5
C36 C31 C32 119.6(3)
C36 C31 C11 117.3(3)
C32 C31 C11 123.1(3)
C33 C32 C31 116.8(3)
C33 C32 C16 121.0(3)
C31 C32 C16 121.9(3)
C32 C33 C34 122.5(3)
C32 C33 H33A 118.8
C34 C33 H33A 118.8
C35 C34 C33 120.7(3)
C35 C34 H34A 119.7
C33 C34 H34A 119.7
C34 C35 C36 117.6(3)
C34 C35 C37 121.5(3)
C36 C35 C37 120.8(3)
C35 C36 C31 122.9(3)
C35 C36 H36A 118.6
C31 C36 H36A 118.6
C35 C37 H37A 109.5
C35 C37 H37B 109.5
H37A C37 H37B 109.5
C35 C37 H37C 109.5
H37A C37 H37C 109.5
H37B C37 H37C 109.5
C2A C1A C13A 119.0(3)
C2A C1A C21A 120.2(3)
C13A C1A C21A 120.8(3)
C1A C2A C3A 119.1(3)
C1A C2A C4A 119.6(3)
C3A C2A C4A 121.3(3)
C2A C3A C11A 122.1(3)
C2A C3A H3AA 119.0
C11A C3A H3AA 119.0
C2A C4A C5A 112.2(2)
C2A C4A H4AA 109.2
C5A C4A H4AA 109.2
C2A C4A H4AB 109.2
C5A C4A H4AB 109.2
H4AA C4A H4AB 107.9
C4A C5A C6A 116.9(3)
C4A C5A H5AA 108.1
C6A C5A H5AA 108.1
C4A C5A H5AB 108.1
C6A C5A H5AB 108.1
H5AA C5A H5AB 107.3
C7A C6A C22A 112.2(3)
C7A C6A C8A 106.1(3)
C22A C6A C8A 109.7(3)
C7A C6A C5A 106.4(3)
C22A C6A C5A 111.5(3)
C8A C6A C5A 110.8(3)
C6A C7A H7AA 109.5
C6A C7A H7AB 109.5
H7AA C7A H7AB 109.5
C6A C7A H7AC 109.5
H7AA C7A H7AC 109.5
H7AB C7A H7AC 109.5
C6A C8A H8AA 109.5
C6A C8A H8AB 109.5
H8AA C8A H8AB 109.5
C6A C8A H8AC 109.5
H8AA C8A H8AC 109.5
H8AB C8A H8AC 109.5
C3A C11A C12A 118.7(3)
C3A C11A C31A 120.6(3)
C12A C11A C31A 120.7(3)
C13A C12A C11A 118.9(3)
C13A C12A C14A 121.4(3)
C11A C12A C14A 119.6(3)
C12A C13A C1A 122.3(3)
C12A C13A H13B 118.9
C1A C13A H13B 118.9
C12A C14A C15A 112.5(3)
C12A C14A H14C 109.1
C15A C14A H14C 109.1
C12A C14A H14D 109.1
C15A C14A H14D 109.1
H14C C14A H14D 107.8
C14A C15A C16A 116.9(3)
C14A C15A H15C 108.1
C16A C15A H15C 108.1
C14A C15A H15D 108.1
C16A C15A H15D 108.1
H15C C15A H15D 107.3
C17A C16A C32A 112.3(3)
C17A C16A C18A 106.9(3)
C32A C16A C18A 108.6(3)
C17A C16A C15A 106.0(3)
C32A C16A C15A 112.5(3)
C18A C16A C15A 110.3(3)
C16A C17A H17D 109.5
C16A C17A H17E 109.5
H17D C17A H17E 109.5
C16A C17A H17F 109.5
H17D C17A H17F 109.5
H17E C17A H17F 109.5
C16A C18A H18D 109.5
C16A C18A H18E 109.5
H18D C18A H18E 109.5
C16A C18A H18F 109.5
H18D C18A H18F 109.5
H18E C18A H18F 109.5
C26A C21A C22A 120.2(3)
C26A C21A C1A 117.5(3)
C22A C21A C1A 122.3(3)
C23A C22A C21A 116.4(3)
C23A C22A C6A 121.4(3)
C21A C22A C6A 122.0(3)
C24A C23A C22A 122.6(3)
C24A C23A H23B 118.7
C22A C23A H23B 118.7
C23A C24A C25A 121.4(3)
C23A C24A H24B 119.3
C25A C24A H24B 119.3
C24A C25A C26A 116.9(3)
C24A C25A C27A 122.0(3)
C26A C25A C27A 121.1(3)
C25A C26A C21A 122.5(3)
C25A C26A H26B 118.8
C21A C26A H26B 118.8
C25A C27A H27D 109.5
C25A C27A H27E 109.5
H27D C27A H27E 109.5
C25A C27A H27F 109.5
H27D C27A H27F 109.5
H27E C27A H27F 109.5
C36A C31A C32A 119.9(3)
C36A C31A C11A 116.8(3)
C32A C31A C11A 123.3(3)
C33A C32A C31A 116.5(3)
C33A C32A C16A 121.0(3)
C31A C32A C16A 122.2(3)
C34A C33A C32A 122.6(3)
C34A C33A H33B 118.7
C32A C33A H33B 118.7
C33A C34A C35A 121.6(3)
C33A C34A H34B 119.2
C35A C34A H34B 119.2
C34A C35A C36A 116.4(3)
C34A C35A C37A 122.6(3)
C36A C35A C37A 121.0(3)
C31A C36A C35A 123.0(3)
C31A C36A H36B 118.5
C35A C36A H36B 118.5
C35A C37A H37D 109.5
C35A C37A H37E 109.5
H37D C37A H37E 109.5
C35A C37A H37F 109.5
H37D C37A H37F 109.5
H37E C37A H37F 109.5

loop_
_geom_bond_atom_site_label_1
_geom_bond_atom_site_label_2
_geom_bond_distance
C1 C2 1.396(4)
C1 C11 1.407(4)
C1 H1A 0.9500
C2 C3 1.394(4)
C2 C4 1.508(4)
C3 C13 1.400(4)
C3 C21 1.498(4)
C4 C5 1.534(4)
C4 H4A 0.9900
C4 H4B 0.9900
C5 C6 1.558(5)
C5 H5A 0.9900
C5 H5B 0.9900
C6 C22 1.532(4)
C6 C7 1.543(4)
C6 C8 1.556(5)
C7 H7A 0.9800
C7 H7B 0.9800
C7 H7C 0.9800
C8 H8A 0.9800
C8 H8B 0.9800
C8 H8C 0.9800
C11 C12 1.396(4)
C11 C31 1.499(4)
C12 C13 1.394(4)
C12 C14 1.505(4)
C13 H13A 0.9500
C14 C15 1.536(4)
C14 H14A 0.9900
C14 H14B 0.9900
C15 C16 1.561(5)
C15 H15A 0.9900
C15 H15B 0.9900
C16 C32 1.534(4)
C16 C17 1.545(4)
C16 C18 1.552(4)
C17 H17A 0.9800
C17 H17B 0.9800
C17 H17C 0.9800
C18 H18A 0.9800
C18 H18B 0.9800
C18 H18C 0.9800
C21 C26 1.392(4)
C21 C22 1.417(4)
C22 C23 1.392(4)
C23 C24 1.392(5)
C23 H23A 0.9500
C24 C25 1.392(5)
C24 H24A 0.9500
C25 C26 1.393(4)
C25 C27 1.504(5)
C26 H26A 0.9500
C27 H27A 0.9800
C27 H27B 0.9800
C27 H27C 0.9800
C31 C36 1.391(4)
C31 C32 1.427(4)
C32 C33 1.392(4)
C33 C34 1.396(4)
C33 H33A 0.9500
C34 C35 1.385(4)
C34 H34A 0.9500
C35 C36 1.389(4)
C35 C37 1.504(4)
C36 H36A 0.9500
C37 H37A 0.9800
C37 H37B 0.9800
C37 H37C 0.9800
C1A C2A 1.393(4)
C1A C13A 1.394(4)
C1A C21A 1.498(4)
C2A C3A 1.396(4)
C2A C4A 1.506(4)
C3A C11A 1.400(4)
C3A H3AA 0.9500
C4A C5A 1.538(4)
C4A H4AA 0.9900
C4A H4AB 0.9900
C5A C6A 1.560(4)
C5A H5AA 0.9900
C5A H5AB 0.9900
C6A C7A 1.529(4)
C6A C22A 1.538(5)
C6A C8A 1.551(4)
C7A H7AA 0.9800
C7A H7AB 0.9800
C7A H7AC 0.9800
C8A H8AA 0.9800
C8A H8AB 0.9800
C8A H8AC 0.9800
C11A C12A 1.400(4)
C11A C31A 1.497(4)
C12A C13A 1.394(4)
C12A C14A 1.505(4)
C13A H13B 0.9500
C14A C15A 1.535(4)
C14A H14C 0.9900
C14A H14D 0.9900
C15A C16A 1.560(4)
C15A H15C 0.9900
C15A H15D 0.9900
C16A C17A 1.530(4)
C16A C32A 1.534(5)
C16A C18A 1.549(4)
C17A H17D 0.9800
C17A H17E 0.9800
C17A H17F 0.9800
C18A H18D 0.9800
C18A H18E 0.9800
C18A H18F 0.9800
C21A C26A 1.400(4)
C21A C22A 1.408(4)
C22A C23A 1.404(4)
C23A C24A 1.382(5)
C23A H23B 0.9500
C24A C25A 1.386(5)
C24A H24B 0.9500
C25A C26A 1.396(4)
C25A C27A 1.502(5)
C26A H26B 0.9500
C27A H27D 0.9800
C27A H27E 0.9800
C27A H27F 0.9800
C31A C36A 1.396(4)
C31A C32A 1.415(4)
C32A C33A 1.402(4)
C33A C34A 1.376(5)
C33A H33B 0.9500
C34A C35A 1.394(5)
C34A H34B 0.9500
C35A C36A 1.397(4)
C35A C37A 1.503(5)
C36A H36B 0.9500
C37A H37D 0.9800
C37A H37E 0.9800
C37A H37F 0.9800

loop_
_geom_torsion_atom_site_label_1
_geom_torsion_atom_site_label_2
_geom_torsion_atom_site_label_3
_geom_torsion_atom_site_label_4
_geom_torsion
C11 C1 C2 C3 0.2(5)
C11 C1 C2 C4 -176.8(3)
C1 C2 C3 C13 0.6(4)
C4 C2 C3 C13 177.6(3)
C1 C2 C3 C21 -178.9(3)
C4 C2 C3 C21 -1.9(4)
C3 C2 C4 C5 -71.4(4)
C1 C2 C4 C5 105.6(3)
C2 C4 C5 C6 53.3(4)
C4 C5 C6 C22 27.9(4)
C4 C5 C6 C7 151.3(3)
C4 C5 C6 C8 -94.2(3)
C2 C1 C11 C12 -0.6(5)
C2 C1 C11 C31 175.3(3)
C1 C11 C12 C13 0.3(4)
C31 C11 C12 C13 -175.5(3)
C1 C11 C12 C14 -180.0(3)
C31 C11 C12 C14 4.2(4)
C11 C12 C13 C3 0.4(5)
C14 C12 C13 C3 -179.3(3)
C2 C3 C13 C12 -0.9(5)
C21 C3 C13 C12 178.6(3)
C13 C12 C14 C15 -110.4(3)
C11 C12 C14 C15 69.9(4)
C12 C14 C15 C16 -57.1(4)
C14 C15 C16 C32 -22.8(4)
C14 C15 C16 C17 -145.9(3)
C14 C15 C16 C18 98.9(3)
C2 C3 C21 C26 -131.4(3)
C13 C3 C21 C26 49.1(4)
C2 C3 C21 C22 47.8(4)
C13 C3 C21 C22 -131.6(3)
C26 C21 C22 C23 0.6(4)
C3 C21 C22 C23 -178.6(3)
C26 C21 C22 C6 -175.6(3)
C3 C21 C22 C6 5.2(5)
C7 C6 C22 C23 -0.3(5)
C8 C6 C22 C23 -116.9(3)
C5 C6 C22 C23 119.7(3)
C7 C6 C22 C21 175.8(3)
C8 C6 C22 C21 59.2(4)
C5 C6 C22 C21 -64.3(4)
C21 C22 C23 C24 -1.1(5)
C6 C22 C23 C24 175.1(3)
C22 C23 C24 C25 1.2(5)
C23 C24 C25 C26 -0.8(5)
C23 C24 C25 C27 178.2(3)
C22 C21 C26 C25 -0.3(5)
C3 C21 C26 C25 178.9(3)
C24 C25 C26 C21 0.4(5)
C27 C25 C26 C21 -178.6(3)
C12 C11 C31 C36 132.2(3)
C1 C11 C31 C36 -43.6(4)
C12 C11 C31 C32 -47.0(4)
C1 C11 C31 C32 137.2(3)
C36 C31 C32 C33 -0.3(4)
C11 C31 C32 C33 179.0(3)
C36 C31 C32 C16 174.4(3)
C11 C31 C32 C16 -6.4(5)
C17 C16 C32 C33 -4.9(4)
C18 C16 C32 C33 112.5(3)
C15 C16 C32 C33 -124.6(3)
C17 C16 C32 C31 -179.3(3)
C18 C16 C32 C31 -62.0(4)
C15 C16 C32 C31 61.0(4)
C31 C32 C33 C34 0.6(5)
C16 C32 C33 C34 -174.1(3)
C32 C33 C34 C35 -0.6(5)
C33 C34 C35 C36 0.3(5)
C33 C34 C35 C37 -179.6(3)
C34 C35 C36 C31 0.0(5)
C37 C35 C36 C31 180.0(3)
C32 C31 C36 C35 0.0(5)
C11 C31 C36 C35 -179.3(3)
C13A C1A C2A C3A 1.1(4)
C21A C1A C2A C3A -179.0(3)
C13A C1A C2A C4A -177.9(3)
C21A C1A C2A C4A 2.0(4)
C1A C2A C3A C11A -1.6(5)
C4A C2A C3A C11A 177.4(3)
C1A C2A C4A C5A 71.5(4)
C3A C2A C4A C5A -107.4(3)
C2A C4A C5A C6A -52.6(4)
C4A C5A C6A C7A -151.7(3)
C4A C5A C6A C22A -29.1(4)
C4A C5A C6A C8A 93.3(3)
C2A C3A C11A C12A 1.0(5)
C2A C3A C11A C31A -176.5(3)
C3A C11A C12A C13A 0.0(4)
C31A C11A C12A C13A 177.5(3)
C3A C11A C12A C14A -179.3(3)
C31A C11A C12A C14A -1.8(4)
C11A C12A C13A C1A -0.5(5)
C14A C12A C13A C1A 178.8(3)
C2A C1A C13A C12A -0.1(5)
C21A C1A C13A C12A 180.0(3)
C13A C12A C14A C15A 109.4(3)
C11A C12A C14A C15A -71.3(4)
C12A C14A C15A C16A 55.5(4)
C14A C15A C16A C17A 148.3(3)
C14A C15A C16A C32A 25.2(4)
C14A C15A C16A C18A -96.3(3)
C2A C1A C21A C26A 131.4(3)
C13A C1A C21A C26A -48.7(4)
C2A C1A C21A C22A -47.8(4)
C13A C1A C21A C22A 132.1(3)
C26A C21A C22A C23A -1.2(4)
C1A C21A C22A C23A 178.0(3)
C26A C21A C22A C6A 174.5(3)
C1A C21A C22A C6A -6.3(4)
C7A C6A C22A C23A 0.8(4)
C8A C6A C22A C23A 118.5(3)
C5A C6A C22A C23A -118.4(3)
C7A C6A C22A C21A -174.7(3)
C8A C6A C22A C21A -57.0(4)
C5A C6A C22A C21A 66.1(4)
C21A C22A C23A C24A 1.4(5)
C6A C22A C23A C24A -174.3(3)
C22A C23A C24A C25A -0.4(5)
C23A C24A C25A C26A -0.9(5)
C23A C24A C25A C27A 179.1(3)
C24A C25A C26A C21A 1.0(5)
C27A C25A C26A C21A -178.9(3)
C22A C21A C26A C25A 0.0(5)
C1A C21A C26A C25A -179.2(3)
C3A C11A C31A C36A 43.5(4)
C12A C11A C31A C36A -133.9(3)
C3A C11A C31A C32A -137.7(3)
C12A C11A C31A C32A 44.8(4)
C36A C31A C32A C33A 0.9(4)
C11A C31A C32A C33A -177.8(3)
C36A C31A C32A C16A -172.5(3)
C11A C31A C32A C16A 8.7(4)
C17A C16A C32A C33A 2.8(4)
C18A C16A C32A C33A -115.3(3)
C15A C16A C32A C33A 122.3(3)
C17A C16A C32A C31A 175.9(3)
C18A C16A C32A C31A 57.9(4)
C15A C16A C32A C31A -64.6(4)
C31A C32A C33A C34A -0.8(5)
C16A C32A C33A C34A 172.7(3)
C32A C33A C34A C35A -0.1(5)
C33A C34A C35A C36A 0.9(5)
C33A C34A C35A C37A -179.7(3)
C32A C31A C36A C35A -0.1(5)
C11A C31A C36A C35A 178.7(3)
C34A C35A C36A C31A -0.8(5)
C37A C35A C36A C31A 179.8(3)
